data_7119518
loop_
_publ_author_name
'Huang, Yichao'
'Zhang, Jiangwei'
'Ge, Jingxuan'
'Sui, Chong'
'Hao, Jian'
'Wei, Yongge'

_publ_section_title
;
 [V4Mo3O14(NAr)3(\m2-NAr)3](2-): the first polyarylimido-stabilized
 molybdovanadate cluster.
;
_journal_issue 17
_journal_name_full 'Chemical communications (Cambridge, England)'
_journal_page_first 2551
_journal_page_last 2554
_journal_paper_doi 10.1039/c7cc00166e
_journal_volume 53
_journal_year 2017
_chemical_formula_moiety 'C36 H29 Mo3 N6 O14 V4,2(C16 H36 N)'
_chemical_formula_sum 'C68 H102 Mo3 N8 O14 V4'
_chemical_formula_weight 1747.16
_chemical_name_systematic
;
 ? 
;
_space_group_crystal_system triclinic
_space_group_IT_number 2
_space_group_name_Hall '-P 1'
_space_group_name_H-M_alt 'P -1'
_symmetry_space_group_name_Hall '-P 1'
_symmetry_space_group_name_H-M 'P -1'
_atom_sites_solution_hydrogens geom
_atom_sites_solution_primary direct
_atom_sites_solution_secondary difmap
_audit_block_doi 10.5517/cc13ph7j
_audit_creation_date 2015-01-23
_audit_creation_method
;
Olex2 1.2
(compiled 2014.07.22 svn.r2960 for OlexSys, GUI svn.r4862)
;
_audit_update_record
;
2015-02-23 deposited with the CCDC.
2017-01-20 downloaded from the CCDC.
;
_cell_angle_alpha 107.438(6)
_cell_angle_beta 92.843(5)
_cell_angle_gamma 108.583(5)
_cell_formula_units_Z 2
_cell_length_a 13.4643(7)
_cell_length_b 16.5903(11)
_cell_length_c 21.0115(14)
_cell_measurement_reflns_used 3716
_cell_measurement_temperature 98(5)
_cell_measurement_theta_max 29.3430
_cell_measurement_theta_min 2.9242
_cell_volume 4189.3(5)
_computing_cell_refinement
;
CrysAlisPro, Agilent Technologies,
Version 1.171.35.11 (release 16-05-2011 CrysAlis171 .NET)
(compiled May 16 2011,17:55:39)
;
_computing_data_collection
;
CrysAlisPro, Agilent Technologies,
Version 1.171.35.11 (release 16-05-2011 CrysAlis171 .NET)
(compiled May 16 2011,17:55:39)
;
_computing_data_reduction
;
CrysAlisPro, Agilent Technologies,
Version 1.171.35.11 (release 16-05-2011 CrysAlis171 .NET)
(compiled May 16 2011,17:55:39)
;
_computing_molecular_graphics 'Olex2 (Dolomanov et al., 2009)'
_computing_publication_material 'Olex2 (Dolomanov et al., 2009)'
_computing_structure_refinement 'XL (Sheldrick, 2008)'
_computing_structure_solution 'SHELXS-97 (Sheldrick, 1990)'
_diffrn_ambient_temperature 98(5)
_diffrn_detector_area_resol_mean 16.0971
_diffrn_measured_fraction_theta_full 0.998
_diffrn_measured_fraction_theta_max 0.998
_diffrn_measurement_details
;
#__ type_ start__ end____ width___ exp.time_
  1 omega  -10.00   18.00   1.0000   10.0000
omega____ theta____ kappa____ phi______ frames
    -      -15.8148   37.0000  -60.0000 28

#__ type_ start__ end____ width___ exp.time_
  2 omega  -42.00   49.00   1.0000   10.0000
omega____ theta____ kappa____ phi______ frames
    -       21.1273  -77.0000 -120.0000 91

#__ type_ start__ end____ width___ exp.time_
  3 omega   17.00   90.00   1.0000   10.0000
omega____ theta____ kappa____ phi______ frames
    -       21.1273   55.0000  101.0000 73

#__ type_ start__ end____ width___ exp.time_
  4 omega  -32.00   17.00   1.0000   10.0000
omega____ theta____ kappa____ phi______ frames
    -       21.1273  -37.0000  -90.0000 49

#__ type_ start__ end____ width___ exp.time_
  5 omega   -9.00   91.00   1.0000   10.0000
omega____ theta____ kappa____ phi______ frames
    -       21.1273   77.0000    0.0000 100

#__ type_ start__ end____ width___ exp.time_
  6 omega   19.00   47.00   1.0000   10.0000
omega____ theta____ kappa____ phi______ frames
    -       21.1273  -77.0000 -180.0000 28

#__ type_ start__ end____ width___ exp.time_
  7 omega  -18.00   10.00   1.0000   10.0000
omega____ theta____ kappa____ phi______ frames
    -       21.1273  -77.0000  150.0000 28

#__ type_ start__ end____ width___ exp.time_
  8 omega   -4.00   87.00   1.0000   10.0000
omega____ theta____ kappa____ phi______ frames
    -       21.1273   77.0000  150.0000 91
;
_diffrn_measurement_device_type 'Xcalibur, Eos, Gemini'
_diffrn_measurement_method '\w scans'
_diffrn_orient_matrix_UB_11 -0.0031631000
_diffrn_orient_matrix_UB_12 0.0266064000
_diffrn_orient_matrix_UB_13 -0.0203331000
_diffrn_orient_matrix_UB_21 -0.0471655000
_diffrn_orient_matrix_UB_22 0.0038579000
_diffrn_orient_matrix_UB_23 0.0119816000
_diffrn_orient_matrix_UB_31 0.0305778000
_diffrn_orient_matrix_UB_32 0.0395548000
_diffrn_orient_matrix_UB_33 0.0269524000
_diffrn_radiation_monochromator graphite
_diffrn_radiation_type MoK\a
_diffrn_radiation_wavelength 0.71073
_diffrn_reflns_av_R_equivalents 0.0816
_diffrn_reflns_av_unetI/netI 0.1509
_diffrn_reflns_limit_h_max 16
_diffrn_reflns_limit_h_min -14
_diffrn_reflns_limit_k_max 15
_diffrn_reflns_limit_k_min -20
_diffrn_reflns_limit_l_max 25
_diffrn_reflns_limit_l_min -25
_diffrn_reflns_number 36311
_diffrn_reflns_theta_full 26.00
_diffrn_reflns_theta_max 26.00
_diffrn_reflns_theta_min 2.93
_diffrn_source 'Enhance (Mo) X-ray Source'
_exptl_absorpt_coefficient_mu 0.919
_exptl_absorpt_correction_T_max 0.912
_exptl_absorpt_correction_T_min 0.848
_exptl_absorpt_correction_type multi-scan
_exptl_absorpt_process_details
;
CrysAlisPro, Agilent Technologies,
Version 1.171.35.11 (release 16-05-2011 CrysAlis171 .NET)
(compiled May 16 2011,17:55:39)
Empirical absorption correction using spherical harmonics,
 implemented in SCALE3 ABSPACK scaling algorithm.
;
_exptl_crystal_colour black
_exptl_crystal_density_diffrn 1.385
_exptl_crystal_density_method 'not measured'
_exptl_crystal_description block
_exptl_crystal_F_000 1792
_exptl_crystal_size_max 0.4
_exptl_crystal_size_mid 0.15
_exptl_crystal_size_min 0.1
_refine_diff_density_max 0.532
_refine_diff_density_min -0.524
_refine_diff_density_rms 0.159
_refine_ls_extinction_method none
_refine_ls_goodness_of_fit_ref 1.026
_refine_ls_hydrogen_treatment constr
_refine_ls_matrix_type full
_refine_ls_number_parameters 838
_refine_ls_number_reflns 16442
_refine_ls_number_restraints 34
_refine_ls_restrained_S_all 1.026
_refine_ls_R_factor_all 0.0584
_refine_ls_R_factor_gt 0.0424
_refine_ls_shift/su_max 0.000
_refine_ls_shift/su_mean 0.000
_refine_ls_structure_factor_coef Fsqd
_refine_ls_weighting_details 'calc w=1/[\s^2^(Fo^2^)+(0.1028P)^2^+0.0000P] where P=(Fo^2^+2Fc^2^)/3'
_refine_ls_weighting_scheme calc
_refine_ls_wR_factor_gt 0.0975
_refine_ls_wR_factor_ref 0.1011
_reflns_number_gt 9495
_reflns_number_total 16442
_reflns_threshold_expression >2sigma(I)
_cod_data_source_file c7cc00166e2.cif
_cod_data_source_block compound4
_cod_depositor_comments 'Adding full bibliography for 7119518--7119521.cif.'
_cod_original_cell_volume 4189.3(4)
_cod_database_code 7119518
_reflns_odcompleteness_completeness 99.83
_reflns_odcompleteness_iscentric 1
_reflns_odcompleteness_theta 26.32
_olex2_refinement_description
;
1. Fixed Uiso
 At 1.2 times of:
  All C(H) groups, All C(H,H) groups, All C(H,H,H,H) groups
 At 1.5 times of:
  All C(H,H,H) groups
2. Restrained distances
 C66-C65 = C65-C64B = C48-C47 = C69B-C70B = C68B-C69B
 1.53 with sigma of 0.01
3. Rigid bond restraints
 N8, C63B, C64B, C67B, C68B, C70B, C65, C69B, C66
 with sigma for 1-2 distances of 0.001 and sigma for 1-3 distances of 0.001
4. Uiso/Uaniso restraints and constraints
N8 \\sim C63B \\sim C64B \\sim C67B \\sim C68B \\sim C70B \\sim C65 \\sim C69B
\\sim C66: within 1.7A with sigma of 0.01 and sigma for terminal atoms of 0.02
Uanis(C61B) \\sim Ueq, Uanis(C62) \\sim Ueq: with sigma of 0.1 and sigma for
terminal atoms of 0.2
Uanis(C40B) \\sim Ueq, Uanis(C59B) \\sim Ueq: with sigma of 0.01 and sigma for
terminal atoms of 0.02
Uanis(C39) \\sim Ueq, Uanis(C43) \\sim Ueq, Uanis(C44B) \\sim Ueq: with sigma
of 0.001 and sigma for terminal atoms of 0.002
Uanis(C53) = Uanis(C51) = Uanis(C52) = Uanis(C54)
5. Others
 Sof(H50C)=Sof(H50D)=Sof(C53)=Sof(H53A)=Sof(H53B)=Sof(C54)=Sof(H54A)=Sof(H54B)=
 Sof(H54C)=1-FVAR(1)
 Sof(H50A)=Sof(H50B)=Sof(C51)=Sof(H51A)=Sof(H51B)=Sof(C52)=Sof(H52A)=Sof(H52B)=
 Sof(H52C)=FVAR(1)
6.a Secondary CH2 refined with riding coordinates:
 C49(H49A,H49B), C37(H37A,H37B), C41(H41A,H41B), C45(H45A,H45B), C38(H38A,
 H38B), C59B(H59A,H59B), C42(H42A,H42B), C50(H50A,H50B), C50(H50C,H50D),
 C63B(H63A,H63B), C39(H39A,H39B), C46(H46A,H46B), C57(H57A,H57B), C56(H56A,
 H56B), C55(H55A,H55B), C60B(H60A,H60B), C64B(H64A,H64B), C51(H51A,H51B),
 C43(H43A,H43B), C67B(H67A,H67B), C68B(H68A,H68B), C65(H65A,H65B), C69B(H69A,
 H69B), C61B(H61A,H61B), C47(H47A,H47B), C53(H53A,H53B)
6.b Aromatic/amide H refined with riding coordinates:
 C8(H8), C24(H24), C23(H23), C35(H35), C32(H32), C12(H12), C3(H3), C2(H2),
 C33(H33), C18(H18), C30(H30), C28(H28), C29(H29), C26(H26), C10(H10), C6(H6),
 C5(H5), C36(H36), C34(H34), C11(H11), C27(H27), C20(H20), C17(H17), C9(H9),
 C14(H14), C16(H16), C4(H4), C22(H22), C15(H15), C21(H21)
6.c Idealised Me refined as rotating group:
 C58(H58A,H58B,H58C), C48(H48A,H48B,H48C), C40B(H40A,H40B,H40C), C70B(H70A,
 H70B,H70C), C44B(H44A,H44B,H44C), C52(H52A,H52B,H52C), C62(H62A,H62B,H62C),
 C66(H66A,H66B,H66C), C54(H54A,H54B,H54C)
;

loop_
_space_group_symop_id
_space_group_symop_operation_xyz
1 'x, y, z'
2 '-x, -y, -z'

loop_
_atom_site_label
_atom_site_type_symbol
_atom_site_fract_x
_atom_site_fract_y
_atom_site_fract_z
_atom_site_U_iso_or_equiv
_atom_site_adp_type
_atom_site_occupancy
_atom_site_calc_flag
_atom_site_disorder_assembly
_atom_site_disorder_group
_atom_site_refinement_flags_posn
_atom_site_refinement_flags_adp
Mo1 Mo 0.76158(5) 0.27288(5) 0.27997(3) 0.02229(18) Uani 1 d . . . .
Mo2 Mo 0.96197(5) 0.40924(5) 0.24478(3) 0.02213(18) Uani 1 d . . . .
Mo3 Mo 0.76511(5) 0.47021(5) 0.28905(3) 0.02181(18) Uani 1 d . . . .
V1 V 0.55642(10) 0.29564(10) 0.19397(6) 0.0260(3) Uani 1 d . . . .
V3 V 0.85480(10) 0.48934(10) 0.14302(6) 0.0301(4) Uani 1 d . . . .
V2 V 0.83548(10) 0.19698(10) 0.13149(6) 0.0317(4) Uani 1 d . . . .
V4 V 0.68106(11) 0.27954(11) 0.05691(6) 0.0343(4) Uani 1 d . . . .
O1 O 0.7959(3) 0.3600(3) 0.2238(2) 0.0218(12) Uani 1 d . . . .
O4 O 0.7963(4) 0.5250(4) 0.2128(2) 0.0288(13) Uani 1 d . . . .
N4 N 0.9170(4) 0.3266(4) 0.3026(3) 0.0226(15) Uani 1 d . . . .
N1 N 0.7344(4) 0.2101(4) 0.3355(3) 0.0237(15) Uani 1 d . . . .
O5 O 0.9612(4) 0.4637(4) 0.1708(2) 0.0306(14) Uani 1 d . . . .
N6 N 0.7429(4) 0.3886(4) 0.3421(3) 0.0197(14) Uani 1 d . . . .
O2 O 0.6041(4) 0.2391(3) 0.2370(2) 0.0240(12) Uani 1 d . . . .
O3 O 0.6139(3) 0.4100(4) 0.2405(2) 0.0251(12) Uani 1 d . . . .
N3 N 0.7524(4) 0.5657(5) 0.3477(3) 0.0253(15) Uani 1 d . . . .
O7 O 0.7670(4) 0.1755(4) 0.1961(2) 0.0293(13) Uani 1 d . . . .
O6 O 0.9475(4) 0.2906(4) 0.1678(2) 0.0309(14) Uani 1 d . . . .
O9 O 0.7544(4) 0.2125(4) 0.0667(2) 0.0362(15) Uani 1 d . . . .
N5 N 0.9291(4) 0.5061(4) 0.3091(3) 0.0189(14) Uani 1 d . . . .
N2 N 1.1001(5) 0.4436(4) 0.2689(3) 0.0265(15) Uani 1 d . . . .
O8 O 0.5800(4) 0.2704(4) 0.1066(2) 0.0329(14) Uani 1 d . . . .
O10 O 0.7627(4) 0.3923(4) 0.0752(2) 0.0380(15) Uani 1 d . . . .
O12 O 0.8701(4) 0.1124(4) 0.0947(3) 0.0372(15) Uani 1 d . . . .
O11 O 0.4301(4) 0.2652(4) 0.1919(2) 0.0321(14) Uani 1 d . . . .
O13 O 0.8989(4) 0.5712(4) 0.1137(3) 0.0399(16) Uani 1 d . . . .
C8 C 1.2435(6) 0.3922(6) 0.2878(3) 0.033(2) Uani 1 d . . . .
H8 H 1.1955 0.3386 0.2897 0.040 Uiso 1 calc . . R .
O14 O 0.6266(4) 0.2419(5) -0.0217(2) 0.053(2) Uani 1 d . . . .
N7 N 1.1863(5) 0.3512(5) 0.0568(3) 0.0378(19) Uani 1 d . . . .
C7 C 1.2071(6) 0.4604(6) 0.2807(3) 0.0225(18) Uani 1 d . . . .
C24 C 1.0642(6) 0.3775(6) 0.3948(4) 0.0298(19) Uani 1 d . . . .
H24 H 1.0665 0.4365 0.4042 0.036 Uiso 1 calc . . R .
C23 C 1.1365(6) 0.3589(7) 0.4320(4) 0.035(2) Uani 1 d . . . .
H23 H 1.1877 0.4054 0.4661 0.042 Uiso 1 calc . . R .
C31 C 0.7103(6) 0.3994(5) 0.4052(3) 0.0228(17) Uani 1 d . . . .
C35 C 0.5798(6) 0.4183(6) 0.4783(4) 0.034(2) Uani 1 d . . . .
H35 H 0.5144 0.4243 0.4847 0.040 Uiso 1 calc . . R .
C32 C 0.7727(6) 0.3947(6) 0.4585(3) 0.030(2) Uani 1 d . . . .
H32 H 0.8365 0.3851 0.4521 0.036 Uiso 1 calc . . R .
C12 C 1.2804(6) 0.5411(6) 0.2796(3) 0.033(2) Uani 1 d . . . .
H12 H 1.2574 0.5868 0.2755 0.039 Uiso 1 calc . . R .
C3 C 0.5851(7) 0.1167(7) 0.4544(4) 0.047(3) Uani 1 d . . . .
H3 H 0.5326 0.1250 0.4802 0.056 Uiso 1 calc . . R .
C19 C 0.9859(6) 0.3060(6) 0.3420(4) 0.0244(18) Uani 1 d . . . .
C2 C 0.6239(6) 0.1727(6) 0.4168(3) 0.033(2) Uani 1 d . . . .
H2 H 0.5991 0.2195 0.4185 0.040 Uiso 1 calc . . R .
C25 C 0.9984(5) 0.5864(5) 0.3553(3) 0.0246(18) Uani 1 d . . . .
C1 C 0.6996(6) 0.1585(6) 0.3768(3) 0.029(2) Uani 1 d . . . .
C33 C 0.7389(6) 0.4043(6) 0.5212(4) 0.034(2) Uani 1 d . . . .
H33 H 0.7814 0.4032 0.5569 0.040 Uiso 1 calc . . R .
C13 C 0.7422(6) 0.6442(6) 0.3901(3) 0.0281(19) Uani 1 d . . . .
C18 C 0.6522(6) 0.6434(6) 0.4197(4) 0.030(2) Uani 1 d . . . .
H18 H 0.5996 0.5886 0.4148 0.036 Uiso 1 calc . . R .
C30 C 0.9904(6) 0.6143(5) 0.4244(3) 0.0262(18) Uani 1 d . . . .
H30 H 0.9365 0.5779 0.4401 0.031 Uiso 1 calc . . R .
C28 C 1.1382(6) 0.7504(6) 0.4464(4) 0.039(2) Uani 1 d . . . .
H28 H 1.1847 0.8048 0.4764 0.047 Uiso 1 calc . . R .
C29 C 1.0593(6) 0.6931(6) 0.4690(4) 0.033(2) Uani 1 d . . . .
H29 H 1.0535 0.7086 0.5147 0.040 Uiso 1 calc . . R .
C26 C 1.0797(6) 0.6439(6) 0.3334(4) 0.037(2) Uani 1 d . . . .
H26 H 1.0885 0.6271 0.2882 0.045 Uiso 1 calc . . R .
C10 C 1.4211(7) 0.4836(8) 0.2896(4) 0.048(3) Uani 1 d . . . .
H10 H 1.4926 0.4907 0.2913 0.057 Uiso 1 calc . . R .
C6 C 0.7385(7) 0.0916(6) 0.3782(4) 0.038(2) Uani 1 d . . . .
H6 H 0.7921 0.0841 0.3533 0.045 Uiso 1 calc . . R .
C5 C 0.7010(7) 0.0353(6) 0.4150(4) 0.044(2) Uani 1 d . . . .
H5 H 0.7268 -0.0108 0.4139 0.053 Uiso 1 calc . . R .
C36 C 0.6142(6) 0.4120(5) 0.4159(4) 0.0308(19) Uani 1 d . . . .
H36 H 0.5727 0.4163 0.3813 0.037 Uiso 1 calc . . R .
C34 C 0.6438(7) 0.4154(6) 0.5304(4) 0.038(2) Uani 1 d . . . .
H34 H 0.6219 0.4210 0.5722 0.045 Uiso 1 calc . . R .
C11 C 1.3887(6) 0.5534(7) 0.2846(4) 0.042(3) Uani 1 d . . . .
H11 H 1.4381 0.6073 0.2845 0.051 Uiso 1 calc . . R .
C27 C 1.1464(7) 0.7249(7) 0.3781(4) 0.049(3) Uani 1 d . . . .
H27 H 1.1980 0.7634 0.3624 0.059 Uiso 1 calc . . R .
C20 C 0.9842(6) 0.2208(6) 0.3298(4) 0.035(2) Uani 1 d . . . .
H20 H 0.9337 0.1737 0.2957 0.042 Uiso 1 calc . . R .
C17 C 0.6397(6) 0.7224(6) 0.4563(4) 0.032(2) Uani 1 d . . . .
H17 H 0.5789 0.7210 0.4758 0.038 Uiso 1 calc . . R .
C9 C 1.3507(7) 0.4051(8) 0.2921(4) 0.047(3) Uani 1 d . . . .
H9 H 1.3747 0.3601 0.2967 0.056 Uiso 1 calc . . R .
C49 C 1.1772(7) 0.4413(7) 0.0911(4) 0.040(2) Uani 1 d A . . .
H49A H 1.2258 0.4701 0.1336 0.048 Uiso 1 calc . . R .
H49B H 1.1058 0.4318 0.1014 0.048 Uiso 1 calc . . R .
C14 C 0.8213(7) 0.7271(7) 0.3984(4) 0.042(2) Uani 1 d . . . .
H14 H 0.8817 0.7290 0.3783 0.051 Uiso 1 calc . . R .
C16 C 0.7169(7) 0.8029(7) 0.4640(4) 0.044(2) Uani 1 d . . . .
H16 H 0.7077 0.8565 0.4879 0.053 Uiso 1 calc . . R .
C4 C 0.6237(8) 0.0491(7) 0.4538(4) 0.051(3) Uani 1 d . . . .
H4 H 0.5979 0.0124 0.4796 0.062 Uiso 1 calc . . R .
C37 C 1.1662(7) 0.3012(7) 0.1073(4) 0.043(3) Uani 1 d . . . .
H37A H 1.2283 0.3272 0.1421 0.052 Uiso 1 calc . . R .
H37B H 1.1072 0.3115 0.1288 0.052 Uiso 1 calc . . R .
C22 C 1.1321(7) 0.2706(7) 0.4181(4) 0.042(2) Uani 1 d . . . .
H22 H 1.1807 0.2584 0.4434 0.050 Uiso 1 calc . . R .
C41 C 1.2955(7) 0.3611(7) 0.0380(5) 0.049(3) Uani 1 d . . . .
H41A H 1.2985 0.3011 0.0189 0.059 Uiso 1 calc . . R .
H41B H 1.3030 0.3878 0.0024 0.059 Uiso 1 calc . . R .
C45 C 1.1047(7) 0.3018(7) -0.0075(4) 0.057(3) Uani 1 d . . . .
H45A H 1.1108 0.2432 -0.0282 0.068 Uiso 1 calc . . R .
H45B H 1.1234 0.3351 -0.0386 0.068 Uiso 1 calc . . R .
N8 N 0.4668(10) -0.0286(6) 0.1987(3) 0.086(3) Uani 1 d . . . U
C15 C 0.8092(7) 0.8056(7) 0.4364(5) 0.051(3) Uani 1 d . . . .
H15 H 0.8628 0.8607 0.4437 0.061 Uiso 1 calc . . R .
C38 C 1.1421(9) 0.2012(8) 0.0793(5) 0.066(3) Uani 1 d . . . .
H38A H 1.1970 0.1886 0.0540 0.079 Uiso 1 calc . . R .
H38B H 1.0747 0.1722 0.0490 0.079 Uiso 1 calc . . R .
C21 C 1.0586(8) 0.2019(7) 0.3686(5) 0.052(3) Uani 1 d . . . .
H21 H 1.0566 0.1430 0.3599 0.062 Uiso 1 calc . . R .
C59B C 0.5796(9) -0.0069(8) 0.2019(5) 0.066(5) Uani 0.90(3) d . . . U
H59A H 0.6116 0.0124 0.2488 0.079 Uiso 1 calc . . R .
H59B H 0.6074 0.0437 0.1858 0.079 Uiso 1 calc . . R .
C42 C 1.3882(7) 0.4149(9) 0.0918(5) 0.065(3) Uani 1 d . . . .
H42A H 1.3882 0.3855 0.1254 0.078 Uiso 1 calc . . R .
H42B H 1.3853 0.4743 0.1139 0.078 Uiso 1 calc . . R .
C50 C 1.2008(9) 0.5057(8) 0.0502(5) 0.064(3) Uani 1 d . . . .
H50A H 1.2770 0.5318 0.0529 0.076 Uiso 0.663(13) calc A 1 R .
H50B H 1.1706 0.4717 0.0031 0.076 Uiso 0.663(13) calc A 1 R .
H50C H 1.1360 0.4983 0.0231 0.076 Uiso 0.337(13) calc A 2 R .
H50D H 1.2506 0.4933 0.0202 0.076 Uiso 0.337(13) calc A 2 R .
C63B C 0.4542(11) 0.0537(7) 0.2519(5) 0.087(3) Uani 1 d . . . U
H63A H 0.4866 0.0589 0.2959 0.104 Uiso 1 calc . . R .
H63B H 0.4939 0.1075 0.2421 0.104 Uiso 1 calc . . R .
C39 C 1.1373(10) 0.1643(9) 0.1389(6) 0.078(4) Uani 1 d . . . U
H39A H 1.2079 0.1868 0.1649 0.094 Uiso 1 calc . . R .
H39B H 1.0920 0.1869 0.1684 0.094 Uiso 1 calc . . R .
C46 C 0.9887(7) 0.2873(10) 0.0001(5) 0.085(5) Uani 1 d . . . .
H46A H 0.9684 0.2503 0.0286 0.102 Uiso 1 calc . . R .
H46B H 0.9832 0.3454 0.0235 0.102 Uiso 1 calc . . R .
C57 C 0.4041(7) -0.2044(6) 0.2930(4) 0.038(2) Uani 1 d . . . .
H57A H 0.3274 -0.2222 0.2844 0.046 Uiso 1 calc . . R .
H57B H 0.4242 -0.2493 0.2603 0.046 Uiso 1 calc . . R .
C56 C 0.4541(7) -0.1131(6) 0.2833(4) 0.042(2) Uani 1 d . . . .
H56A H 0.4384 -0.0673 0.3181 0.051 Uiso 1 calc . . R .
H56B H 0.5306 -0.0974 0.2885 0.051 Uiso 1 calc . . R .
C55 C 0.4143(8) -0.1133(7) 0.2150(4) 0.057(3) Uani 1 d . . . .
H55A H 0.3388 -0.1242 0.2118 0.069 Uiso 1 calc . . R .
H55B H 0.4235 -0.1635 0.1808 0.069 Uiso 1 calc . . R .
C60B C 0.6162(11) -0.0882(10) 0.1588(6) 0.120(7) Uani 1 d . . . .
H60A H 0.5960 -0.1369 0.1775 0.144 Uiso 1 calc . . R .
H60B H 0.5806 -0.1115 0.1123 0.144 Uiso 1 calc . . R .
C64B C 0.3430(13) 0.0522(10) 0.2563(6) 0.112(3) Uani 1 d . . D U
H64A H 0.2965 -0.0086 0.2505 0.134 Uiso 1 calc . . R .
H64B H 0.3186 0.0701 0.2202 0.134 Uiso 1 calc . . R .
C58 C 0.4378(8) -0.2022(6) 0.3629(4) 0.052(3) Uani 1 d . . . .
H58A H 0.3963 -0.2575 0.3690 0.078 Uiso 1 calc . . GR .
H58B H 0.4271 -0.1524 0.3956 0.078 Uiso 1 calc . . GR .
H58C H 0.5116 -0.1952 0.3688 0.078 Uiso 1 calc . . GR .
C51 C 1.1579(11) 0.5790(11) 0.0740(7) 0.054(3) Uani 0.663(13) d A 1 . .
H51A H 1.0822 0.5532 0.0738 0.065 Uiso 0.663(13) calc A 1 R .
H51B H 1.1680 0.6134 0.0433 0.065 Uiso 0.663(13) calc A 1 R .
C43 C 1.4906(9) 0.4232(9) 0.0590(6) 0.079(4) Uani 1 d . . . U
H43A H 1.5066 0.3683 0.0510 0.095 Uiso 1 calc . . R .
H43B H 1.4800 0.4320 0.0159 0.095 Uiso 1 calc . . R .
C48 C 0.9103(18) 0.1512(14) -0.0908(12) 0.211(13) Uani 1 d . . D .
H48A H 0.9620 0.1489 -0.1205 0.317 Uiso 1 calc . . GR .
H48B H 0.8410 0.1128 -0.1155 0.317 Uiso 1 calc . . GR .
H48C H 0.9265 0.1309 -0.0546 0.317 Uiso 1 calc . . GR .
C67B C 0.4101(13) -0.0426(8) 0.1299(5) 0.116(4) Uani 1 d . . . U
H67A H 0.3343 -0.0629 0.1306 0.139 Uiso 1 calc . . R .
H67B H 0.4245 -0.0907 0.0966 0.139 Uiso 1 calc . . R .
C68B C 0.4389(14) 0.0388(9) 0.1063(5) 0.149(4) Uani 1 d . . D U
H68A H 0.5112 0.0529 0.0971 0.178 Uiso 1 calc . . R .
H68B H 0.4357 0.0903 0.1422 0.178 Uiso 1 calc . . R .
C40B C 1.0963(12) 0.0637(11) 0.1168(8) 0.122(5) Uani 1 d . . . U
H40A H 1.1444 0.0410 0.0910 0.183 Uiso 1 calc . . GR .
H40B H 1.0278 0.0407 0.0893 0.183 Uiso 1 calc . . GR .
H40C H 1.0904 0.0447 0.1557 0.183 Uiso 1 calc . . GR .
C70B C 0.3599(14) 0.0984(9) 0.0197(7) 0.138(6) Uani 1 d . . D U
H70A H 0.2958 0.0789 -0.0117 0.208 Uiso 1 calc . . GR .
H70B H 0.4201 0.1172 -0.0019 0.208 Uiso 1 calc . . GR .
H70C H 0.3610 0.1480 0.0581 0.208 Uiso 1 calc . . GR .
C65 C 0.3374(16) 0.1156(10) 0.3239(7) 0.152(5) Uani 1 d . . D U
H65A H 0.2693 0.0903 0.3369 0.182 Uiso 1 calc . . R .
H65B H 0.3922 0.1195 0.3576 0.182 Uiso 1 calc . . R .
C44B C 1.5789(13) 0.5002(12) 0.1046(8) 0.140(6) Uani 1 d . . . U
H44A H 1.5668 0.5551 0.1076 0.211 Uiso 1 calc . . GR .
H44B H 1.6440 0.5014 0.0875 0.211 Uiso 1 calc . . GR .
H44C H 1.5837 0.4944 0.1487 0.211 Uiso 1 calc . . GR .
C69B C 0.3640(14) 0.0226(9) 0.0423(5) 0.157(5) Uani 1 d . . D U
H69A H 0.3812 -0.0192 0.0051 0.188 Uiso 1 calc . . R .
H69B H 0.2926 -0.0085 0.0482 0.188 Uiso 1 calc . . R .
C52 C 1.2130(13) 0.6425(13) 0.1461(8) 0.054(3) Uani 0.663(13) d A 1 . .
H52A H 1.2853 0.6758 0.1450 0.081 Uiso 0.663(13) calc A 1 GR .
H52B H 1.2115 0.6074 0.1753 0.081 Uiso 0.663(13) calc A 1 GR .
H52C H 1.1764 0.6837 0.1629 0.081 Uiso 0.663(13) calc A 1 GR .
C61B C 0.7334(15) -0.0556(12) 0.1605(8) 0.159(9) Uani 1 d . . . U
H61A H 0.7538 -0.0043 0.1447 0.191 Uiso 1 calc . . R .
H61B H 0.7686 -0.0357 0.2068 0.191 Uiso 1 calc . . R .
C62 C 0.7680(16) -0.1245(14) 0.1194(11) 0.177(9) Uani 1 d . . . U
H62A H 0.7816 -0.1595 0.1456 0.266 Uiso 1 calc . . GR .
H62B H 0.8318 -0.0971 0.1038 0.266 Uiso 1 calc . . GR .
H62C H 0.7136 -0.1631 0.0813 0.266 Uiso 1 calc . . GR .
C66 C 0.3505(19) 0.2068(12) 0.3242(9) 0.187(7) Uani 1 d . . D U
H66A H 0.4157 0.2312 0.3086 0.281 Uiso 1 calc . . GR .
H66B H 0.3524 0.2445 0.3693 0.281 Uiso 1 calc . . GR .
H66C H 0.2920 0.2046 0.2948 0.281 Uiso 1 calc . . GR .
C47 C 0.9125(14) 0.2451(13) -0.0626(9) 0.191(12) Uani 1 d . . D .
H47A H 0.9344 0.2772 -0.0941 0.229 Uiso 1 calc . . R .
H47B H 0.8427 0.2456 -0.0536 0.229 Uiso 1 calc . . R .
C53 C 1.256(2) 0.618(2) 0.1095(15) 0.054(3) Uani 0.337(13) d A 2 . .
H53A H 1.3158 0.6245 0.1410 0.065 Uiso 0.337(13) calc A 2 R .
H53B H 1.2794 0.6623 0.0867 0.065 Uiso 0.337(13) calc A 2 R .
C54 C 1.160(2) 0.627(3) 0.1456(17) 0.054(3) Uani 0.337(13) d A 2 . .
H54A H 1.0959 0.5815 0.1185 0.081 Uiso 0.337(13) calc A 2 GR .
H54B H 1.1561 0.6857 0.1516 0.081 Uiso 0.337(13) calc A 2 GR .
H54C H 1.1691 0.6198 0.1889 0.081 Uiso 0.337(13) calc A 2 GR .

loop_
_atom_site_aniso_label
_atom_site_aniso_U_11
_atom_site_aniso_U_22
_atom_site_aniso_U_33
_atom_site_aniso_U_23
_atom_site_aniso_U_13
_atom_site_aniso_U_12
Mo1 0.0214(3) 0.0230(4) 0.0219(3) 0.0104(3) 0.0082(3) 0.0036(3)
Mo2 0.0184(3) 0.0254(4) 0.0200(3) 0.0099(3) 0.0054(2) 0.0017(3)
Mo3 0.0212(3) 0.0226(4) 0.0202(3) 0.0102(3) 0.0049(3) 0.0028(3)
V1 0.0204(7) 0.0284(9) 0.0250(7) 0.0095(6) 0.0056(5) 0.0022(6)
V3 0.0256(7) 0.0391(10) 0.0256(7) 0.0195(6) 0.0058(5) 0.0029(7)
V2 0.0255(7) 0.0342(10) 0.0263(7) 0.0040(6) 0.0100(6) 0.0031(6)
V4 0.0278(7) 0.0433(11) 0.0206(7) 0.0071(6) 0.0045(5) 0.0008(7)
O1 0.021(3) 0.025(3) 0.016(2) 0.005(2) 0.0082(19) 0.004(2)
O4 0.023(3) 0.030(4) 0.032(3) 0.017(3) 0.002(2) 0.002(2)
N4 0.019(3) 0.023(4) 0.022(3) 0.006(3) 0.008(2) 0.004(3)
N1 0.019(3) 0.025(4) 0.026(3) 0.009(3) 0.006(3) 0.006(3)
O5 0.023(3) 0.046(4) 0.021(3) 0.015(3) 0.007(2) 0.006(3)
N6 0.015(3) 0.022(4) 0.023(3) 0.012(3) 0.004(2) 0.002(3)
O2 0.024(3) 0.018(3) 0.026(3) 0.008(2) 0.006(2) 0.002(2)
O3 0.015(3) 0.031(4) 0.027(3) 0.013(2) 0.003(2) 0.002(2)
N3 0.020(3) 0.028(4) 0.030(3) 0.018(3) 0.009(3) 0.003(3)
O7 0.027(3) 0.026(4) 0.032(3) 0.008(2) 0.013(2) 0.006(3)
O6 0.030(3) 0.029(4) 0.024(3) 0.004(2) 0.011(2) 0.001(3)
O9 0.033(3) 0.037(4) 0.029(3) 0.002(3) 0.009(2) 0.009(3)
N5 0.018(3) 0.016(4) 0.021(3) 0.009(3) 0.001(2) 0.001(3)
N2 0.025(3) 0.026(4) 0.031(3) 0.016(3) 0.005(3) 0.005(3)
O8 0.025(3) 0.042(4) 0.024(3) 0.011(3) 0.002(2) 0.002(3)
O10 0.032(3) 0.052(5) 0.023(3) 0.013(3) 0.005(2) 0.006(3)
O12 0.028(3) 0.040(4) 0.038(3) 0.007(3) 0.010(2) 0.009(3)
O11 0.028(3) 0.031(4) 0.032(3) 0.009(3) 0.004(2) 0.006(3)
O13 0.029(3) 0.054(5) 0.036(3) 0.031(3) 0.003(2) 0.000(3)
C8 0.036(5) 0.036(6) 0.027(4) 0.010(4) 0.009(3) 0.013(4)
O14 0.036(3) 0.082(6) 0.023(3) 0.007(3) 0.006(2) 0.005(3)
N7 0.031(4) 0.061(6) 0.025(3) 0.021(4) 0.011(3) 0.014(4)
C7 0.023(4) 0.031(5) 0.012(3) 0.006(3) 0.004(3) 0.007(4)
C24 0.026(4) 0.033(6) 0.032(4) 0.016(4) 0.010(3) 0.008(4)
C23 0.032(5) 0.042(7) 0.026(4) 0.013(4) -0.001(3) 0.005(4)
C31 0.031(4) 0.019(5) 0.019(4) 0.008(3) 0.012(3) 0.007(4)
C35 0.030(4) 0.040(6) 0.037(5) 0.017(4) 0.028(4) 0.012(4)
C32 0.020(4) 0.039(6) 0.025(4) 0.008(4) 0.007(3) 0.005(4)
C12 0.027(4) 0.041(6) 0.030(4) 0.015(4) 0.002(3) 0.009(4)
C3 0.045(5) 0.062(8) 0.016(4) 0.018(4) 0.001(4) -0.008(5)
C19 0.022(4) 0.024(5) 0.028(4) 0.014(4) 0.010(3) 0.005(4)
C2 0.028(4) 0.035(6) 0.021(4) 0.007(4) -0.001(3) -0.007(4)
C25 0.022(4) 0.023(5) 0.026(4) 0.009(3) 0.009(3) 0.002(3)
C1 0.030(4) 0.030(6) 0.022(4) 0.018(4) 0.001(3) -0.005(4)
C33 0.037(5) 0.033(6) 0.025(4) 0.014(4) 0.004(3) 0.001(4)
C13 0.029(4) 0.027(5) 0.023(4) 0.010(4) -0.006(3) 0.002(4)
C18 0.021(4) 0.036(6) 0.036(4) 0.017(4) 0.008(3) 0.009(4)
C30 0.020(4) 0.029(5) 0.027(4) 0.013(4) 0.005(3) 0.001(4)
C28 0.029(5) 0.036(6) 0.032(4) 0.001(4) -0.004(4) -0.005(4)
C29 0.027(4) 0.038(6) 0.021(4) 0.007(4) 0.002(3) -0.004(4)
C26 0.032(5) 0.041(6) 0.028(4) 0.008(4) 0.014(4) -0.001(4)
C10 0.025(5) 0.074(9) 0.045(5) 0.015(5) 0.012(4) 0.022(5)
C6 0.037(5) 0.042(6) 0.033(5) 0.018(4) 0.006(4) 0.008(4)
C5 0.055(6) 0.029(6) 0.037(5) 0.017(4) -0.007(4) -0.004(5)
C36 0.036(5) 0.021(5) 0.038(5) 0.017(4) 0.013(4) 0.006(4)
C34 0.052(6) 0.035(6) 0.026(4) 0.017(4) 0.023(4) 0.005(4)
C11 0.024(4) 0.069(8) 0.032(5) 0.024(5) 0.007(3) 0.005(5)
C27 0.046(5) 0.042(7) 0.034(5) 0.008(4) 0.019(4) -0.015(5)
C20 0.036(5) 0.024(6) 0.041(5) 0.012(4) -0.003(4) 0.007(4)
C17 0.035(5) 0.033(6) 0.036(4) 0.012(4) 0.011(4) 0.021(4)
C9 0.040(5) 0.074(9) 0.045(5) 0.024(5) 0.022(4) 0.040(6)
C49 0.043(5) 0.056(7) 0.026(4) 0.018(4) 0.007(4) 0.019(5)
C14 0.044(5) 0.037(6) 0.043(5) 0.018(4) 0.013(4) 0.005(5)
C16 0.040(5) 0.035(6) 0.057(6) 0.011(5) 0.007(4) 0.017(5)
C4 0.050(6) 0.040(7) 0.041(5) 0.021(5) -0.010(5) -0.017(5)
C37 0.033(5) 0.068(8) 0.036(5) 0.030(5) 0.011(4) 0.014(5)
C22 0.033(5) 0.050(7) 0.044(5) 0.026(5) 0.001(4) 0.008(5)
C41 0.038(5) 0.063(8) 0.061(6) 0.030(5) 0.034(5) 0.024(5)
C45 0.053(6) 0.056(8) 0.032(5) 0.002(5) 0.000(4) -0.008(5)
N8 0.157(7) 0.034(5) 0.019(3) 0.011(3) -0.007(4) -0.028(4)
C15 0.042(6) 0.034(7) 0.065(6) 0.010(5) 0.014(5) 0.002(5)
C38 0.061(7) 0.072(10) 0.084(8) 0.045(7) 0.041(6) 0.026(7)
C21 0.065(7) 0.040(7) 0.068(6) 0.024(5) 0.009(5) 0.036(6)
C59B 0.086(8) 0.040(7) 0.031(6) 0.002(4) 0.025(5) -0.025(5)
C42 0.033(6) 0.092(10) 0.071(7) 0.036(7) 0.012(5) 0.014(6)
C50 0.081(8) 0.077(10) 0.050(6) 0.039(6) 0.022(5) 0.030(7)
C63B 0.157(7) 0.028(5) 0.030(3) 0.010(3) -0.022(5) -0.023(5)
C39 0.078(4) 0.078(4) 0.079(4) 0.0262(15) 0.0123(12) 0.0274(16)
C46 0.037(6) 0.134(13) 0.055(7) 0.044(7) -0.004(5) -0.017(7)
C57 0.041(5) 0.037(6) 0.026(4) 0.014(4) 0.004(4) -0.002(4)
C56 0.055(6) 0.032(6) 0.029(4) 0.013(4) 0.000(4) 0.000(5)
C55 0.073(7) 0.033(7) 0.043(5) 0.017(5) -0.009(5) -0.012(5)
C60B 0.122(12) 0.090(12) 0.068(8) -0.001(7) 0.056(8) -0.049(9)
C64B 0.173(8) 0.056(7) 0.074(6) 0.011(5) -0.043(6) 0.017(6)
C58 0.080(7) 0.025(6) 0.041(5) 0.019(4) 0.007(5) -0.001(5)
C51 0.043(7) 0.061(8) 0.056(5) 0.028(5) 0.004(5) 0.009(6)
C43 0.079(4) 0.079(4) 0.080(4) 0.0273(15) 0.0122(12) 0.0275(16)
C48 0.20(2) 0.101(19) 0.24(3) -0.049(18) -0.064(19) 0.049(17)
C67B 0.215(9) 0.046(5) 0.024(3) 0.015(3) -0.027(4) -0.033(6)
C68B 0.274(10) 0.055(6) 0.045(5) 0.028(4) -0.053(5) -0.037(7)
C40B 0.118(11) 0.091(12) 0.196(13) 0.084(10) 0.049(10) 0.050(9)
C70B 0.191(14) 0.091(10) 0.107(10) 0.029(8) -0.040(9) 0.028(11)
C65 0.201(10) 0.080(8) 0.128(8) -0.011(7) -0.007(7) 0.037(8)
C44B 0.140(7) 0.141(7) 0.140(6) 0.048(3) 0.021(2) 0.049(3)
C69B 0.284(11) 0.075(8) 0.036(5) 0.031(5) -0.051(6) -0.035(8)
C52 0.043(7) 0.061(8) 0.056(5) 0.028(5) 0.004(5) 0.009(6)
C61B 0.194(19) 0.101(16) 0.127(13) 0.019(11) 0.097(13) -0.014(14)
C62 0.19(2) 0.132(19) 0.25(2) 0.070(17) 0.128(18) 0.093(17)
C66 0.299(17) 0.109(10) 0.163(13) 0.023(9) 0.073(13) 0.098(14)
C47 0.103(14) 0.24(3) 0.129(15) 0.016(17) -0.024(11) -0.027(16)
C53 0.043(7) 0.061(8) 0.056(5) 0.028(5) 0.004(5) 0.009(6)
C54 0.043(7) 0.061(8) 0.056(5) 0.028(5) 0.004(5) 0.009(6)

loop_
_atom_type_symbol
_atom_type_description
_atom_type_scat_dispersion_real
_atom_type_scat_dispersion_imag
_atom_type_scat_source
C C 0.0033 0.0016 'International Tables Vol C Tables 4.2.6.8 and 6.1.1.4'
H H 0.0000 0.0000 'International Tables Vol C Tables 4.2.6.8 and 6.1.1.4'
Mo Mo -1.6832 0.6857 'International Tables Vol C Tables 4.2.6.8 and 6.1.1.4'
N N 0.0061 0.0033 'International Tables Vol C Tables 4.2.6.8 and 6.1.1.4'
O O 0.0106 0.0060 'International Tables Vol C Tables 4.2.6.8 and 6.1.1.4'
V V 0.3005 0.5294 'International Tables Vol C Tables 4.2.6.8 and 6.1.1.4'

loop_
_geom_angle_atom_site_label_1
_geom_angle_atom_site_label_2
_geom_angle_atom_site_label_3
_geom_angle
O1 Mo1 O2 84.43(18)
N4 Mo1 O1 78.5(2)
N4 Mo1 N6 92.2(2)
N4 Mo1 O2 162.9(2)
N4 Mo1 O7 92.7(2)
N1 Mo1 O1 173.5(2)
N1 Mo1 N4 100.2(3)
N1 Mo1 N6 97.4(2)
N1 Mo1 O2 96.9(2)
N1 Mo1 O7 99.4(3)
N6 Mo1 O1 76.3(2)
N6 Mo1 O2 84.7(2)
O7 Mo1 O1 87.0(2)
O7 Mo1 N6 161.3(2)
O7 Mo1 O2 85.29(19)
N4 Mo2 O1 76.1(2)
N4 Mo2 O6 84.6(2)
O5 Mo2 O1 87.60(19)
O5 Mo2 N4 161.9(2)
O5 Mo2 O6 86.1(2)
O6 Mo2 O1 83.87(19)
N5 Mo2 O1 78.8(2)
N5 Mo2 N4 92.0(2)
N5 Mo2 O5 92.4(2)
N5 Mo2 O6 162.7(2)
N2 Mo2 O1 173.4(2)
N2 Mo2 N4 97.3(3)
N2 Mo2 O5 99.0(2)
N2 Mo2 O6 95.8(3)
N2 Mo2 N5 101.5(3)
O4 Mo3 O1 84.8(2)
O4 Mo3 N5 84.5(2)
N6 Mo3 O1 78.3(2)
N6 Mo3 O4 163.1(2)
N6 Mo3 O3 91.9(2)
N6 Mo3 N5 91.8(2)
O3 Mo3 O1 86.75(19)
O3 Mo3 O4 86.51(19)
O3 Mo3 N5 161.0(2)
N3 Mo3 O1 174.3(2)
N3 Mo3 O4 96.1(2)
N3 Mo3 N6 100.8(3)
N3 Mo3 O3 98.9(2)
N3 Mo3 N5 98.6(2)
N5 Mo3 O1 75.8(2)
O2 V1 O3 106.7(2)
O2 V1 O8 113.4(3)
O3 V1 O8 112.4(2)
O11 V1 O2 108.2(3)
O11 V1 O3 108.9(3)
O11 V1 O8 107.1(2)
O4 V3 O5 107.3(2)
O4 V3 O10 113.0(2)
O5 V3 O10 110.6(3)
O13 V3 O4 108.6(3)
O13 V3 O5 109.1(3)
O13 V3 O10 108.1(3)
O7 V2 O9 112.5(2)
O6 V2 O7 107.4(2)
O6 V2 O9 111.5(3)
O12 V2 O7 109.2(3)
O12 V2 O6 109.0(3)
O12 V2 O9 107.1(3)
O9 V4 O8 110.5(3)
O10 V4 O9 111.6(3)
O10 V4 O8 111.2(3)
O14 V4 O9 107.6(3)
O14 V4 O8 108.3(3)
O14 V4 O10 107.4(3)
Mo1 O1 Mo2 100.1(2)
Mo1 O1 Mo3 99.86(17)
Mo2 O1 Mo3 99.7(2)
V3 O4 Mo3 127.9(3)
Mo1 N4 Mo2 105.2(3)
C19 N4 Mo1 128.7(5)
C19 N4 Mo2 125.7(5)
C1 N1 Mo1 172.8(5)
V3 O5 Mo2 124.0(2)
Mo3 N6 Mo1 105.3(2)
C31 N6 Mo1 125.5(5)
C31 N6 Mo3 128.8(5)
V1 O2 Mo1 126.8(3)
V1 O3 Mo3 124.3(3)
C13 N3 Mo3 175.5(5)
V2 O7 Mo1 123.9(3)
V2 O6 Mo2 128.2(3)
V4 O9 V2 141.3(3)
Mo2 N5 Mo3 105.4(3)
C25 N5 Mo2 128.9(5)
C25 N5 Mo3 125.5(5)
C7 N2 Mo2 172.4(6)
V4 O8 V1 142.8(3)
V4 O10 V3 142.3(3)
C7 C8 H8 120.0
C9 C8 H8 120.0
C9 C8 C7 119.9(9)
C49 N7 C37 106.1(6)
C49 N7 C41 111.3(7)
C49 N7 C45 109.4(7)
C37 N7 C45 111.7(7)
C41 N7 C37 110.0(7)
C41 N7 C45 108.3(6)
N2 C7 C8 119.7(7)
N2 C7 C12 120.8(8)
C12 C7 C8 119.2(7)
C23 C24 H24 119.9
C23 C24 C19 120.2(8)
C19 C24 H24 119.9
C24 C23 H23 120.2
C24 C23 C22 119.7(8)
C22 C23 H23 120.2
N6 C31 C32 120.1(6)
N6 C31 C36 120.9(7)
C32 C31 C36 118.9(6)
C36 C35 H35 120.3
C34 C35 H35 120.3
C34 C35 C36 119.4(7)
C31 C32 H32 120.1
C33 C32 C31 119.8(7)
C33 C32 H32 120.1
C7 C12 H12 119.9
C11 C12 C7 120.2(9)
C11 C12 H12 119.9
C2 C3 H3 119.8
C4 C3 H3 119.8
C4 C3 C2 120.5(9)
N4 C19 C24 119.3(7)
C20 C19 N4 122.1(7)
C20 C19 C24 118.5(7)
C3 C2 H2 120.1
C1 C2 C3 119.7(9)
C1 C2 H2 120.2
N5 C25 C30 122.8(6)
N5 C25 C26 119.9(6)
C26 C25 C30 117.4(7)
C2 C1 N1 120.6(8)
C6 C1 N1 120.8(7)
C6 C1 C2 118.6(8)
C32 C33 H33 119.8
C34 C33 C32 120.5(8)
C34 C33 H33 119.8
N3 C13 C14 118.8(7)
C18 C13 N3 122.0(7)
C18 C13 C14 119.0(8)
C13 C18 H18 119.5
C17 C18 C13 121.0(8)
C17 C18 H18 119.5
C25 C30 H30 119.0
C29 C30 C25 122.0(7)
C29 C30 H30 119.0
C29 C28 H28 120.6
C27 C28 H28 120.6
C27 C28 C29 118.8(8)
C30 C29 C28 120.1(7)
C30 C29 H29 119.9
C28 C29 H29 119.9
C25 C26 H26 119.8
C27 C26 C25 120.4(7)
C27 C26 H26 119.8
C11 C10 H10 119.2
C9 C10 H10 119.2
C9 C10 C11 121.7(8)
C1 C6 H6 118.8
C5 C6 C1 122.4(8)
C5 C6 H6 118.8
C6 C5 H5 120.8
C6 C5 C4 118.3(10)
C4 C5 H5 120.9
C31 C36 C35 120.5(8)
C31 C36 H36 119.7
C35 C36 H36 119.7
C35 C34 H34 119.6
C33 C34 C35 120.9(7)
C33 C34 H34 119.6
C12 C11 C10 118.9(9)
C12 C11 H11 120.6
C10 C11 H11 120.6
C28 C27 H27 119.4
C26 C27 C28 121.2(8)
C26 C27 H27 119.4
C19 C20 H20 119.5
C19 C20 C21 121.1(8)
C21 C20 H20 119.4
C18 C17 H17 120.2
C16 C17 C18 119.7(8)
C16 C17 H17 120.2
C8 C9 H9 119.9
C10 C9 C8 120.1(10)
C10 C9 H9 120.0
N7 C49 H49A 108.5
N7 C49 H49B 108.5
N7 C49 C50 115.0(7)
H49A C49 H49B 107.5
C50 C49 H49A 108.5
C50 C49 H49B 108.5
C13 C14 H14 120.2
C15 C14 C13 119.6(8)
C15 C14 H14 120.2
C17 C16 H16 119.7
C17 C16 C15 120.5(9)
C15 C16 H16 119.7
C3 C4 C5 120.4(9)
C3 C4 H4 119.8
C5 C4 H4 119.8
N7 C37 H37A 108.3
N7 C37 H37B 108.2
H37A C37 H37B 107.4
C38 C37 N7 116.2(7)
C38 C37 H37A 108.3
C38 C37 H37B 108.2
C23 C22 H22 119.4
C21 C22 C23 121.2(9)
C21 C22 H22 119.4
N7 C41 H41A 107.9
N7 C41 H41B 107.9
H41A C41 H41B 107.2
C42 C41 N7 117.8(7)
C42 C41 H41A 107.8
C42 C41 H41B 107.9
N7 C45 H45A 108.1
N7 C45 H45B 108.1
N7 C45 C46 116.9(7)
H45A C45 H45B 107.3
C46 C45 H45A 108.1
C46 C45 H45B 108.1
C59B N8 C63B 104.7(9)
C59B N8 C55 112.4(11)
C59B N8 C67B 113.4(10)
C55 N8 C63B 110.4(8)
C55 N8 C67B 106.4(8)
C67B N8 C63B 109.5(11)
C14 C15 C16 120.2(9)
C14 C15 H15 119.9
C16 C15 H15 119.9
C37 C38 H38A 110.0
C37 C38 H38B 110.0
C37 C38 C39 108.5(9)
H38A C38 H38B 108.4
C39 C38 H38A 110.0
C39 C38 H38B 110.0
C20 C21 H21 120.3
C22 C21 C20 119.3(9)
C22 C21 H21 120.3
N8 C59B H59A 108.5
N8 C59B H59B 108.5
N8 C59B C60B 115.2(9)
H59A C59B H59B 107.5
C60B C59B H59A 108.5
C60B C59B H59B 108.5
C41 C42 H42A 110.1
C41 C42 H42B 110.0
C41 C42 C43 108.2(8)
H42A C42 H42B 108.4
C43 C42 H42A 110.0
C43 C42 H42B 110.1
C49 C50 H50A 109.0
C49 C50 H50B 109.0
C49 C50 H50C 110.3
C49 C50 H50D 110.3
C49 C50 C53 107.2(12)
H50A C50 H50B 107.8
H50A C50 H50C 139.2
H50A C50 H50D 45.9
H50B C50 H50C 48.2
H50B C50 H50D 64.0
H50C C50 H50D 108.5
C51 C50 C49 112.9(9)
C51 C50 H50A 109.0
C51 C50 H50B 109.0
C51 C50 H50C 64.4
C51 C50 H50D 135.7
C51 C50 C53 47.2(11)
C53 C50 H50A 67.2
C53 C50 H50B 142.9
C53 C50 H50C 110.3
C53 C50 H50D 110.3
N8 C63B H63A 108.2
N8 C63B H63B 108.2
H63A C63B H63B 107.3
C64B C63B N8 116.3(9)
C64B C63B H63A 108.2
C64B C63B H63B 108.2
C38 C39 H39A 109.0
C38 C39 H39B 109.0
H39A C39 H39B 107.8
C40B C39 C38 113.1(11)
C40B C39 H39A 109.0
C40B C39 H39B 109.0
C45 C46 H46A 108.3
C45 C46 H46B 108.3
H46A C46 H46B 107.4
C47 C46 C45 116.1(11)
C47 C46 H46A 108.2
C47 C46 H46B 108.3
H57A C57 H57B 107.9
C56 C57 H57A 109.1
C56 C57 H57B 109.1
C58 C57 H57A 109.1
C58 C57 H57B 109.1
C58 C57 C56 112.4(7)
C57 C56 H56A 109.1
C57 C56 H56B 109.1
H56A C56 H56B 107.8
C55 C56 C57 112.5(7)
C55 C56 H56A 109.1
C55 C56 H56B 109.1
N8 C55 H55A 108.3
N8 C55 H55B 108.3
C56 C55 N8 116.0(8)
C56 C55 H55A 108.3
C56 C55 H55B 108.3
H55A C55 H55B 107.4
C59B C60B H60A 109.6
C59B C60B H60B 109.6
H60A C60B H60B 108.1
C61B C60B C59B 110.4(11)
C61B C60B H60A 109.5
C61B C60B H60B 109.6
C63B C64B H64A 109.5
C63B C64B H64B 109.5
C63B C64B C65 110.8(12)
H64A C64B H64B 108.1
C65 C64B H64A 109.9
C65 C64B H64B 109.0
C57 C58 H58A 109.5
C57 C58 H58B 109.5
C57 C58 H58C 109.5
H58A C58 H58B 109.5
H58A C58 H58C 109.5
H58B C58 H58C 109.5
C50 C51 H51A 109.3
C50 C51 H51B 109.3
C50 C51 C52 111.4(13)
H51A C51 H51B 108.0
C52 C51 H51A 109.3
C52 C51 H51B 109.4
C42 C43 H43A 109.9
C42 C43 H43B 109.9
H43A C43 H43B 108.3
C44B C43 C42 108.9(11)
C44B C43 H43A 109.9
C44B C43 H43B 109.9
H48A C48 H48B 109.5
H48A C48 H48C 109.5
H48B C48 H48C 109.5
C47 C48 H48A 109.5
C47 C48 H48B 109.5
C47 C48 H48C 109.5
N8 C67B H67A 108.2
N8 C67B H67B 108.2
N8 C67B C68B 116.4(9)
H67A C67B H67B 107.3
C68B C67B H67A 108.2
C68B C67B H67B 108.2
C67B C68B H68A 109.2
C67B C68B H68B 109.1
C67B C68B C69B 112.2(10)
H68A C68B H68B 107.9
C69B C68B H68A 109.2
C69B C68B H68B 109.2
C39 C40B H40A 109.5
C39 C40B H40B 109.5
C39 C40B H40C 109.5
H40A C40B H40B 109.5
H40A C40B H40C 109.5
H40B C40B H40C 109.5
H70A C70B H70B 109.5
H70A C70B H70C 109.5
H70B C70B H70C 109.5
C69B C70B H70A 109.5
C69B C70B H70B 109.4
C69B C70B H70C 109.5
C64B C65 H65A 108.9
C64B C65 H65B 108.6
H65A C65 H65B 107.8
C66 C65 C64B 114.1(14)
C66 C65 H65A 109.3
C66 C65 H65B 108.1
C43 C44B H44A 109.5
C43 C44B H44B 109.4
C43 C44B H44C 109.5
H44A C44B H44B 109.5
H44A C44B H44C 109.5
H44B C44B H44C 109.5
C68B C69B H69A 107.0
C68B C69B H69B 107.0
C70B C69B C68B 121.5(12)
C70B C69B H69A 107.0
C70B C69B H69B 106.9
H69A C69B H69B 106.7
C60B C61B H61A 109.2
C60B C61B H61B 109.3
H61A C61B H61B 107.9
C62 C61B C60B 111.9(15)
C62 C61B H61A 109.2
C62 C61B H61B 109.3
C61B C62 H62A 109.4
C61B C62 H62B 109.5
C61B C62 H62C 109.5
H62A C62 H62B 109.5
H62A C62 H62C 109.5
H62B C62 H62C 109.5
C65 C66 H66A 109.7
C65 C66 H66B 110.2
C65 C66 H66C 108.5
H66A C66 H66B 109.5
H66A C66 H66C 109.5
H66B C66 H66C 109.5
C46 C47 C48 106.5(17)
C46 C47 H47A 110.4
C46 C47 H47B 110.4
C48 C47 H47A 110.4
C48 C47 H47B 110.4
H47A C47 H47B 108.6
C50 C53 H53A 111.5
C50 C53 H53B 111.5
H53A C53 H53B 109.3
C54 C53 C50 102(2)
C54 C53 H53A 111.5
C54 C53 H53B 111.5
C53 C54 H54A 109.5
C53 C54 H54B 109.5
C53 C54 H54C 109.4
H54A C54 H54B 109.5
H54A C54 H54C 109.5
H54B C54 H54C 109.5

loop_
_geom_bond_atom_site_label_1
_geom_bond_atom_site_label_2
_geom_bond_distance
Mo1 O1 2.084(5)
Mo1 N4 1.964(6)
Mo1 N1 1.762(6)
Mo1 N6 2.071(6)
Mo1 O2 2.092(5)
Mo1 O7 2.025(5)
Mo2 O1 2.094(4)
Mo2 N4 2.066(6)
Mo2 O5 2.019(5)
Mo2 O6 2.084(5)
Mo2 N5 1.953(6)
Mo2 N2 1.760(6)
Mo3 O1 2.106(5)
Mo3 O4 2.066(5)
Mo3 N6 1.960(6)
Mo3 O3 2.017(4)
Mo3 N3 1.756(7)
Mo3 N5 2.081(5)
V1 O2 1.716(5)
V1 O3 1.741(5)
V1 O8 1.823(5)
V1 O11 1.607(5)
V3 O4 1.735(5)
V3 O5 1.740(5)
V3 O10 1.827(5)
V3 O13 1.613(6)
V2 O7 1.740(5)
V2 O6 1.718(5)
V2 O9 1.831(6)
V2 O12 1.609(6)
V4 O9 1.752(6)
V4 O8 1.752(5)
V4 O10 1.753(6)
V4 O14 1.620(5)
N4 C19 1.398(9)
N1 C1 1.392(9)
N6 C31 1.397(8)
N3 C13 1.392(10)
N5 C25 1.390(9)
N2 C7 1.371(9)
C8 H8 0.9300
C8 C7 1.411(11)
C8 C9 1.384(11)
N7 C49 1.499(11)
N7 C37 1.515(10)
N7 C41 1.513(9)
N7 C45 1.523(10)
C7 C12 1.395(11)
C24 H24 0.9300
C24 C23 1.381(11)
C24 C19 1.432(10)
C23 H23 0.9300
C23 C22 1.387(13)
C31 C32 1.403(10)
C31 C36 1.393(10)
C35 H35 0.9300
C35 C36 1.398(9)
C35 C34 1.381(11)
C32 H32 0.9300
C32 C33 1.395(10)
C12 H12 0.9300
C12 C11 1.400(10)
C3 H3 0.9300
C3 C2 1.391(12)
C3 C4 1.376(14)
C19 C20 1.351(11)
C2 H2 0.9300
C2 C1 1.385(10)
C25 C30 1.405(9)
C25 C26 1.403(10)
C1 C6 1.378(12)
C33 H33 0.9300
C33 C34 1.365(11)
C13 C18 1.388(10)
C13 C14 1.400(11)
C18 H18 0.9300
C18 C17 1.375(11)
C30 H30 0.9300
C30 C29 1.361(10)
C28 H28 0.9300
C28 C29 1.392(11)
C28 C27 1.389(10)
C29 H29 0.9300
C26 H26 0.9300
C26 C27 1.373(11)
C10 H10 0.9300
C10 C11 1.390(14)
C10 C9 1.363(14)
C6 H6 0.9300
C6 C5 1.377(11)
C5 H5 0.9300
C5 C4 1.387(13)
C36 H36 0.9300
C34 H34 0.9300
C11 H11 0.9300
C27 H27 0.9300
C20 H20 0.9300
C20 C21 1.428(12)
C17 H17 0.9300
C17 C16 1.363(12)
C9 H9 0.9300
C49 H49A 0.9700
C49 H49B 0.9700
C49 C50 1.529(13)
C14 H14 0.9300
C14 C15 1.373(13)
C16 H16 0.9300
C16 C15 1.392(11)
C4 H4 0.9300
C37 H37A 0.9700
C37 H37B 0.9700
C37 C38 1.502(14)
C22 H22 0.9300
C22 C21 1.352(12)
C41 H41A 0.9700
C41 H41B 0.9700
C41 C42 1.476(12)
C45 H45A 0.9700
C45 H45B 0.9700
C45 C46 1.527(13)
N8 C59B 1.438(15)
N8 C63B 1.547(15)
N8 C55 1.507(12)
N8 C67B 1.519(13)
C15 H15 0.9300
C38 H38A 0.9700
C38 H38B 0.9700
C38 C39 1.546(15)
C21 H21 0.9300
C59B H59A 0.9700
C59B H59B 0.9700
C59B C60B 1.618(18)
C42 H42A 0.9700
C42 H42B 0.9700
C42 C43 1.558(13)
C50 H50A 0.9700
C50 H50B 0.9700
C50 H50C 0.9700
C50 H50D 0.9700
C50 C51 1.475(18)
C50 C53 1.79(3)
C63B H63A 0.9700
C63B H63B 0.9700
C63B C64B 1.498(18)
C39 H39A 0.9700
C39 H39B 0.9700
C39 C40B 1.492(17)
C46 H46A 0.9700
C46 H46B 0.9700
C46 C47 1.460(17)
C57 H57A 0.9700
C57 H57B 0.9700
C57 C56 1.529(12)
C57 C58 1.502(11)
C56 H56A 0.9700
C56 H56B 0.9700
C56 C55 1.504(11)
C55 H55A 0.9700
C55 H55B 0.9700
C60B H60A 0.9700
C60B H60B 0.9700
C60B C61B 1.49(2)
C64B H64A 0.9700
C64B H64B 0.9700
C64B C65 1.515(9)
C58 H58A 0.9600
C58 H58B 0.9600
C58 H58C 0.9600
C51 H51A 0.9700
C51 H51B 0.9700
C51 C52 1.55(2)
C43 H43A 0.9700
C43 H43B 0.9700
C43 C44B 1.466(18)
C48 H48A 0.9600
C48 H48B 0.9600
C48 H48C 0.9600
C48 C47 1.482(10)
C67B H67A 0.9700
C67B H67B 0.9700
C67B C68B 1.518(16)
C68B H68A 0.9700
C68B H68B 0.9700
C68B C69B 1.540(9)
C40B H40A 0.9600
C40B H40B 0.9600
C40B H40C 0.9600
C70B H70A 0.9600
C70B H70B 0.9600
C70B H70C 0.9600
C70B C69B 1.486(9)
C65 H65A 0.9700
C65 H65B 0.9700
C65 C66 1.465(9)
C44B H44A 0.9600
C44B H44B 0.9600
C44B H44C 0.9600
C69B H69A 0.9700
C69B H69B 0.9700
C52 H52A 0.9600
C52 H52B 0.9600
C52 H52C 0.9600
C61B H61A 0.9700
C61B H61B 0.9700
C61B C62 1.43(2)
C62 H62A 0.9600
C62 H62B 0.9600
C62 H62C 0.9600
C66 H66A 0.9600
C66 H66B 0.9600
C66 H66C 0.9600
C47 H47A 0.9700
C47 H47B 0.9700
C53 H53A 0.9700
C53 H53B 0.9700
C53 C54 1.56(4)
C54 H54A 0.9600
C54 H54B 0.9600
C54 H54C 0.9600

loop_
_geom_torsion_atom_site_label_1
_geom_torsion_atom_site_label_2
_geom_torsion_atom_site_label_3
_geom_torsion_atom_site_label_4
_geom_torsion
Mo1 N4 C19 C24 -130.2(6)
Mo1 N4 C19 C20 52.8(9)
Mo1 N1 C1 C2 -46(5)
Mo1 N1 C1 C6 133(4)
Mo1 N6 C31 C32 63.1(9)
Mo1 N6 C31 C36 -114.7(7)
Mo2 N4 C19 C24 59.1(8)
Mo2 N4 C19 C20 -117.9(7)
Mo2 N5 C25 C30 -127.5(7)
Mo2 N5 C25 C26 53.3(10)
Mo2 N2 C7 C8 -52(5)
Mo2 N2 C7 C12 122(4)
Mo3 N6 C31 C32 -124.2(7)
Mo3 N6 C31 C36 57.9(10)
Mo3 N3 C13 C18 114(7)
Mo3 N3 C13 C14 -60(7)
Mo3 N5 C25 C30 58.4(10)
Mo3 N5 C25 C26 -120.8(7)
O1 Mo1 N4 Mo2 -3.4(2)
O1 Mo1 N4 C19 -175.6(6)
O1 Mo1 N1 C1 94(5)
O1 Mo1 N6 Mo3 3.6(2)
O1 Mo1 N6 C31 177.7(6)
O1 Mo1 O2 V1 -12.7(3)
O1 Mo1 O7 V2 23.2(3)
O1 Mo2 N4 Mo1 3.5(2)
O1 Mo2 N4 C19 175.9(6)
O1 Mo2 O5 V3 23.1(3)
O1 Mo2 O6 V2 -13.7(4)
O1 Mo2 N5 Mo3 -4.0(2)
O1 Mo2 N5 C25 -179.1(6)
O1 Mo2 N2 C7 90(5)
O1 Mo3 O4 V3 -13.6(3)
O1 Mo3 N6 Mo1 -3.6(2)
O1 Mo3 N6 C31 -177.4(6)
O1 Mo3 O3 V1 20.9(3)
O1 Mo3 N3 C13 110(7)
O1 Mo3 N5 Mo2 4.0(2)
O1 Mo3 N5 C25 179.3(6)
O4 Mo3 O1 Mo1 -175.9(2)
O4 Mo3 O1 Mo2 82.0(2)
O4 Mo3 N6 Mo1 -1.5(8)
O4 Mo3 N6 C31 -175.3(6)
O4 Mo3 O3 V1 105.9(3)
O4 Mo3 N3 C13 11(7)
O4 Mo3 N5 Mo2 -82.0(3)
O4 Mo3 N5 C25 93.3(6)
O4 V3 O5 Mo2 35.0(4)
O4 V3 O10 V4 -61.0(6)
N4 Mo1 O1 Mo2 3.3(2)
N4 Mo1 O1 Mo3 -98.5(2)
N4 Mo1 N1 C1 172(5)
N4 Mo1 N6 Mo3 81.2(3)
N4 Mo1 N6 C31 -104.7(6)
N4 Mo1 O2 V1 -16.3(9)
N4 Mo1 O7 V2 -55.1(4)
N4 Mo2 O1 Mo1 -3.2(2)
N4 Mo2 O1 Mo3 98.7(2)
N4 Mo2 O5 V3 48.1(9)
N4 Mo2 O6 V2 62.8(4)
N4 Mo2 N5 Mo3 -79.4(3)
N4 Mo2 N5 C25 105.6(6)
N4 Mo2 N2 C7 88(4)
N4 C19 C20 C21 177.0(7)
N1 Mo1 O1 Mo2 83(2)
N1 Mo1 O1 Mo3 -19(2)
N1 Mo1 N4 Mo2 -177.0(3)
N1 Mo1 N4 C19 10.9(6)
N1 Mo1 N6 Mo3 -178.2(3)
N1 Mo1 N6 C31 -4.1(6)
N1 Mo1 O2 V1 160.9(3)
N1 Mo1 O7 V2 -155.9(3)
N1 C1 C6 C5 -175.6(7)
O5 Mo2 O1 Mo1 169.0(2)
O5 Mo2 O1 Mo3 -89.0(2)
O5 Mo2 N4 Mo1 -22.3(9)
O5 Mo2 N4 C19 150.1(7)
O5 Mo2 O6 V2 -101.7(4)
O5 Mo2 N5 Mo3 83.1(2)
O5 Mo2 N5 C25 -92.0(6)
O5 Mo2 N2 C7 -84(4)
O5 V3 O4 Mo3 -42.5(4)
O5 V3 O10 V4 59.4(6)
N6 Mo1 O1 Mo2 98.5(2)
N6 Mo1 O1 Mo3 -3.31(19)
N6 Mo1 N4 Mo2 -79.0(3)
N6 Mo1 N4 C19 108.8(6)
N6 Mo1 N1 C1 78(5)
N6 Mo1 O2 V1 64.1(3)
N6 Mo1 O7 V2 50.0(8)
N6 Mo3 O1 Mo1 3.5(2)
N6 Mo3 O1 Mo2 -98.6(2)
N6 Mo3 O4 V3 -15.6(9)
N6 Mo3 O3 V1 -57.2(3)
N6 Mo3 N3 C13 -170(7)
N6 Mo3 N5 Mo2 81.4(3)
N6 Mo3 N5 C25 -103.3(6)
N6 C31 C32 C33 -179.1(7)
N6 C31 C36 C35 176.8(7)
O2 Mo1 O1 Mo2 -175.6(2)
O2 Mo1 O1 Mo3 82.61(19)
O2 Mo1 N4 Mo2 0.2(9)
O2 Mo1 N4 C19 -171.9(6)
O2 Mo1 N1 C1 -7(5)
O2 Mo1 N6 Mo3 -81.9(2)
O2 Mo1 N6 C31 92.2(5)
O2 Mo1 O7 V2 107.9(3)
O2 V1 O3 Mo3 38.2(3)
O2 V1 O8 V4 -63.4(7)
O3 Mo3 O1 Mo1 -89.1(2)
O3 Mo3 O1 Mo2 168.7(2)
O3 Mo3 O4 V3 -100.6(3)
O3 Mo3 N6 Mo1 82.7(2)
O3 Mo3 N6 C31 -91.1(6)
O3 Mo3 N3 C13 -76(7)
O3 Mo3 N5 Mo2 -19.9(8)
O3 Mo3 N5 C25 155.4(6)
O3 V1 O2 Mo1 -44.8(3)
O3 V1 O8 V4 57.8(7)
N3 Mo3 O1 Mo1 85(2)
N3 Mo3 O1 Mo2 -18(2)
N3 Mo3 O4 V3 160.8(4)
N3 Mo3 N6 Mo1 -177.8(2)
N3 Mo3 N6 C31 8.4(6)
N3 Mo3 O3 V1 -158.5(3)
N3 Mo3 N5 Mo2 -177.4(3)
N3 Mo3 N5 C25 -2.1(6)
N3 C13 C18 C17 -174.0(7)
N3 C13 C14 C15 175.7(8)
O7 Mo1 O1 Mo2 -90.0(2)
O7 Mo1 O1 Mo3 168.2(2)
O7 Mo1 N4 Mo2 83.0(3)
O7 Mo1 N4 C19 -89.2(6)
O7 Mo1 N1 C1 -94(5)
O7 Mo1 N6 Mo3 -23.9(8)
O7 Mo1 N6 C31 150.2(6)
O7 Mo1 O2 V1 -100.1(3)
O7 V2 O6 Mo2 -42.1(5)
O7 V2 O9 V4 57.6(6)
O6 Mo2 O1 Mo1 82.8(2)
O6 Mo2 O1 Mo3 -175.3(2)
O6 Mo2 N4 Mo1 -81.6(3)
O6 Mo2 N4 C19 90.9(6)
O6 Mo2 O5 V3 107.1(4)
O6 Mo2 N5 Mo3 -1.3(9)
O6 Mo2 N5 C25 -176.3(7)
O6 Mo2 N2 C7 3(4)
O6 V2 O7 Mo1 34.6(4)
O6 V2 O9 V4 -63.2(6)
O9 V2 O7 Mo1 -88.5(4)
O9 V2 O6 Mo2 81.6(4)
O9 V4 O8 V1 65.8(7)
O9 V4 O10 V3 -60.8(6)
N5 Mo2 O1 Mo1 -98.1(2)
N5 Mo2 O1 Mo3 3.9(2)
N5 Mo2 N4 Mo1 81.4(3)
N5 Mo2 N4 C19 -106.1(6)
N5 Mo2 O5 V3 -55.6(4)
N5 Mo2 O6 V2 -16.4(10)
N5 Mo2 N2 C7 -178(100)
N5 Mo3 O1 Mo1 98.4(2)
N5 Mo3 O1 Mo2 -3.7(2)
N5 Mo3 O4 V3 62.6(3)
N5 Mo3 N6 Mo1 -78.7(3)
N5 Mo3 N6 C31 107.5(6)
N5 Mo3 O3 V1 44.1(8)
N5 Mo3 N3 C13 97(7)
N5 C25 C30 C29 179.8(8)
N5 C25 C26 C27 177.7(8)
N2 Mo2 O1 Mo1 -5(2)
N2 Mo2 O1 Mo3 97(2)
N2 Mo2 N4 Mo1 -176.7(3)
N2 Mo2 N4 C19 -4.3(6)
N2 Mo2 O5 V3 -157.6(4)
N2 Mo2 O6 V2 159.7(4)
N2 Mo2 N5 Mo3 -177.3(3)
N2 Mo2 N5 C25 7.7(7)
N2 C7 C12 C11 -173.1(7)
O8 V1 O2 Mo1 79.4(3)
O8 V1 O3 Mo3 -86.7(3)
O8 V4 O9 V2 -58.9(6)
O8 V4 O10 V3 63.1(6)
O10 V3 O4 Mo3 79.8(4)
O10 V3 O5 Mo2 -88.7(3)
O10 V4 O9 V2 65.4(6)
O10 V4 O8 V1 -58.8(7)
O12 V2 O7 Mo1 152.7(3)
O12 V2 O6 Mo2 -160.3(4)
O12 V2 O9 V4 177.6(5)
O11 V1 O2 Mo1 -162.0(3)
O11 V1 O3 Mo3 154.8(3)
O11 V1 O8 V4 177.4(6)
O13 V3 O4 Mo3 -160.2(3)
O13 V3 O5 Mo2 152.5(3)
O13 V3 O10 V4 178.8(5)
C8 C7 C12 C11 0.8(10)
O14 V4 O9 V2 -177.0(5)
O14 V4 O8 V1 -176.7(6)
O14 V4 O10 V3 -178.5(5)
N7 C49 C50 C51 160.9(9)
N7 C49 C50 C53 -148.9(12)
N7 C37 C38 C39 173.4(8)
N7 C41 C42 C43 -174.4(9)
N7 C45 C46 C47 176.1(13)
C7 C8 C9 C10 0.2(12)
C7 C12 C11 C10 0.9(11)
C24 C23 C22 C21 0.3(13)
C24 C19 C20 C21 -0.1(12)
C23 C24 C19 N4 -176.7(6)
C23 C24 C19 C20 0.5(11)
C23 C22 C21 C20 0.0(14)
C31 C32 C33 C34 2.2(13)
C32 C31 C36 C35 -1.1(12)
C32 C33 C34 C35 -0.7(14)
C3 C2 C1 N1 175.8(7)
C3 C2 C1 C6 -3.3(11)
C19 C24 C23 C22 -0.6(11)
C19 C20 C21 C22 -0.1(14)
C2 C3 C4 C5 -0.8(13)
C2 C1 C6 C5 3.5(12)
C25 C30 C29 C28 2.4(13)
C25 C26 C27 C28 2.7(16)
C1 C6 C5 C4 -2.3(13)
C13 C18 C17 C16 -0.3(12)
C13 C14 C15 C16 -2.8(14)
C18 C13 C14 C15 1.0(12)
C18 C17 C16 C15 -1.5(13)
C30 C25 C26 C27 -1.5(13)
C29 C28 C27 C26 -1.3(15)
C26 C25 C30 C29 -1.0(12)
C6 C5 C4 C3 0.8(12)
C36 C31 C32 C33 -1.2(12)
C36 C35 C34 C33 -1.6(13)
C34 C35 C36 C31 2.5(13)
C11 C10 C9 C8 1.7(13)
C27 C28 C29 C30 -1.2(14)
C17 C16 C15 C14 3.0(14)
C9 C8 C7 N2 172.6(7)
C9 C8 C7 C12 -1.4(10)
C9 C10 C11 C12 -2.2(13)
C49 N7 C37 C38 164.2(8)
C49 N7 C41 C42 53.9(11)
C49 N7 C45 C46 -56.5(12)
C49 C50 C51 C52 65.4(15)
C49 C50 C53 C54 -67(2)
C14 C13 C18 C17 0.5(11)
C4 C3 C2 C1 2.0(12)
C37 N7 C49 C50 176.8(7)
C37 N7 C41 C42 -63.4(11)
C37 N7 C45 C46 60.6(12)
C37 C38 C39 C40B 170.5(10)
C41 N7 C49 C50 57.2(10)
C41 N7 C37 C38 -75.2(9)
C41 N7 C45 C46 -178.1(10)
C41 C42 C43 C44B 160.0(12)
C45 N7 C49 C50 -62.6(9)
C45 N7 C37 C38 45.1(10)
C45 N7 C41 C42 174.3(9)
C45 C46 C47 C48 67(2)
N8 C59B C60B C61B 174.7(12)
N8 C63B C64B C65 159.5(11)
N8 C67B C68B C69B -170.1(14)
C59B N8 C63B C64B 175.9(11)
C59B N8 C55 C56 58.3(12)
C59B N8 C67B C68B -63.8(18)
C59B C60B C61B C62 -176.4(15)
C63B N8 C59B C60B 171.5(9)
C63B N8 C55 C56 -58.2(14)
C63B N8 C67B C68B 52.7(17)
C63B C64B C65 C66 92(2)
C57 C56 C55 N8 -174.6(9)
C55 N8 C59B C60B 51.6(12)
C55 N8 C63B C64B -62.8(13)
C55 N8 C67B C68B 172.0(14)
C58 C57 C56 C55 -175.8(8)
C51 C50 C53 C54 39.1(17)
C67B N8 C59B C60B -69.2(13)
C67B N8 C63B C64B 54.1(13)
C67B N8 C55 C56 -177.0(11)
C67B C68B C69B C70B 165.0(17)
C53 C50 C51 C52 -27.1(15)
